data_4349122
loop_
_publ_author_name
'Georgopoulou, Anastasia N.'
'Margiolaki, Irene'
'Psycharis, Vassilis'
'Boudalis, Athanassios K.'

_publ_section_title
;
 Dynamic versus Static Character of the Magnetic Jahn-Teller Effect:
 Magnetostructural Studies of
 [Fe<sub>3</sub>O(O<sub>2</sub>CPh)<sub>6</sub>(py)<sub>3</sub>]ClO<sub>4</sub>&#x00B7;py.
;
_journal_issue 2
_journal_name_full 'Inorganic chemistry'
_journal_page_first 762
_journal_page_last 772
_journal_paper_doi 10.1021/acs.inorgchem.6b01912
_journal_volume 56
_journal_year 2017
_chemical_formula_sum 'C62 H50 Cl Fe3 N4 O17'
_chemical_formula_weight 1326.06
_space_group_crystal_system hexagonal
_space_group_IT_number 176
_space_group_name_Hall '-P 6c'
_space_group_name_H-M_alt 'P 63/m'
_atom_sites_solution_hydrogens difmap
_audit_creation_method SHELXL-2014/6
_cell_angle_alpha 90
_cell_angle_beta 90
_cell_angle_gamma 120
_cell_formula_units_Z 2
_cell_length_a 13.36800(10)
_cell_length_b 13.36800(10)
_cell_length_c 19.0237(2)
_cell_measurement_reflns_used 15428
_cell_measurement_temperature 90(2)
_cell_measurement_theta_max 22.2377
_cell_measurement_theta_min 1.7324
_cell_volume 2944.14(4)
_computing_cell_refinement 'CrysAlis Pro (Oxford Diffraction, 2006)'
_computing_data_collection 'CrysAlis Pro (Oxford Diffraction, 2006)'
_computing_data_reduction 'CrysAlis Pro (Oxford Diffraction, 2006)'
_computing_structure_refinement 'SHELXL-2014/6 (Sheldrick, 2014)'
_computing_structure_solution 'SHELXS-97 (Sheldrick, 2014)'
_diffrn_ambient_temperature 90(2)
_diffrn_measured_fraction_theta_full 0.976
_diffrn_measured_fraction_theta_max 0.985
_diffrn_measurement_device_type 'KM6 SNBL, Onyx'
_diffrn_measurement_method '\w scans'
_diffrn_radiation_type synchrotron
_diffrn_radiation_wavelength 0.700
_diffrn_reflns_av_R_equivalents 0.0221
_diffrn_reflns_av_unetI/netI 0.0086
_diffrn_reflns_Laue_measured_fraction_full 0.976
_diffrn_reflns_Laue_measured_fraction_max 0.985
_diffrn_reflns_limit_h_max 18
_diffrn_reflns_limit_h_min -19
_diffrn_reflns_limit_k_max 19
_diffrn_reflns_limit_k_min -19
_diffrn_reflns_limit_l_max 27
_diffrn_reflns_limit_l_min -27
_diffrn_reflns_number 51699
_diffrn_reflns_point_group_measured_fraction_full 0.976
_diffrn_reflns_point_group_measured_fraction_max 0.985
_diffrn_reflns_theta_full 24.835
_diffrn_reflns_theta_max 29.991
_diffrn_reflns_theta_min 3.002
_diffrn_source synchrotron
_exptl_absorpt_coefficient_mu 0.811
_exptl_absorpt_correction_T_max 1.00000
_exptl_absorpt_correction_T_min 0.50837
_exptl_absorpt_correction_type multi-scan
_exptl_absorpt_process_details
;
CrysAlis RED, Oxford Diffraction Ltd.,
Version 1.171.34.32a (release 01-07-2010 CrysAlis171 .NET)
(compiled Jul  1 2010,18:57:11)
Empirical absorption correction using spherical harmonics,
 implemented in SCALE3 ABSPACK scaling algorithm.
;
_exptl_crystal_colour red
_exptl_crystal_density_diffrn 1.496
_exptl_crystal_density_method 'not measured'
_exptl_crystal_description 'hexagonal plate'
_exptl_crystal_F_000 1362
_exptl_crystal_size_max 0.218
_exptl_crystal_size_mid 0.218
_exptl_crystal_size_min 0.045
_refine_diff_density_max 0.428
_refine_diff_density_min -0.313
_refine_diff_density_rms 0.047
_refine_ls_extinction_method none
_refine_ls_goodness_of_fit_ref 1.041
_refine_ls_hydrogen_treatment mixed
_refine_ls_matrix_type full
_refine_ls_number_parameters 208
_refine_ls_number_reflns 3038
_refine_ls_number_restraints 10
_refine_ls_restrained_S_all 1.040
_refine_ls_R_factor_all 0.0285
_refine_ls_R_factor_gt 0.0269
_refine_ls_shift/su_max 0.015
_refine_ls_shift/su_mean 0.001
_refine_ls_structure_factor_coef Fsqd
_refine_ls_weighting_details 'w=1/[\s^2^(Fo^2^)+(0.0451P)^2^+0.9427P] where P=(Fo^2^+2Fc^2^)/3'
_refine_ls_weighting_scheme calc
_refine_ls_wR_factor_gt 0.0759
_refine_ls_wR_factor_ref 0.0783
_reflns_Friedel_coverage 0.000
_reflns_number_gt 2900
_reflns_number_total 3038
_reflns_threshold_expression 'I > 2\s(I)'
_cod_data_source_file ic6b01912_si_002.cif
_cod_data_source_block shelxl
_cod_original_cell_volume 2944.14(5)
_cod_database_code 4349122
_shelx_space_group_comment
;
The symmetry employed for this shelxl refinement is uniquely defined
by the following loop, which should always be used as a source of
symmetry information in preference to the above space-group names.
They are only intended as comments.
;
_shelxl_version_number 2014/6

loop_
_space_group_symop_operation_xyz
'x, y, z'
'-y, x-y, z'
'-x+y, -x, z'
'-x, -y, z+1/2'
'y, -x+y, z+1/2'
'x-y, x, z+1/2'
'-x, -y, -z'
'y, -x+y, -z'
'x-y, x, -z'
'x, y, -z-1/2'
'-y, x-y, -z-1/2'
'-x+y, -x, -z-1/2'

loop_
_atom_site_label
_atom_site_type_symbol
_atom_site_fract_x
_atom_site_fract_y
_atom_site_fract_z
_atom_site_U_iso_or_equiv
_atom_site_adp_type
_atom_site_occupancy
_atom_site_site_symmetry_order
_atom_site_calc_flag
_atom_site_refinement_flags_posn
_atom_site_refinement_flags_adp
_atom_site_refinement_flags_occupancy
_atom_site_disorder_assembly
_atom_site_disorder_group
Fe1 Fe 0.21221(2) 0.50931(2) 0.2500 0.01908(7) Uani 1 2 d S T P . .
N1 N 0.07319(10) 0.32819(10) 0.2500 0.0235(2) Uani 1 2 d S T P . .
O1 O 0.3333 0.6667 0.2500 0.0201(3) Uani 1 6 d S T P . .
O2 O 0.28242(6) 0.45748(6) 0.17508(4) 0.02821(16) Uani 1 1 d . . . . .
O3 O 0.11606(7) 0.52912(7) 0.17629(5) 0.03513(19) Uani 1 1 d . . . . .
C1 C 0.38508(8) 0.49406(8) 0.15576(5) 0.02243(17) Uani 1 1 d . . . . .
C2 C 0.40649(9) 0.42301(8) 0.10418(5) 0.02476(18) Uani 1 1 d . . . . .
C3 C 0.51942(10) 0.45480(10) 0.08547(7) 0.0345(2) Uani 1 1 d . . . . .
C4 C 0.53855(11) 0.39141(12) 0.03473(8) 0.0407(3) Uani 1 1 d . . . . .
C5 C 0.44619(12) 0.29763(11) 0.00257(7) 0.0387(3) Uani 1 1 d . . . . .
C6 C 0.33388(11) 0.26389(10) 0.02255(7) 0.0348(2) Uani 1 1 d . . . . .
C7 C 0.31396(9) 0.32623(9) 0.07378(6) 0.02750(19) Uani 1 1 d . . . . .
C8 C 0.02963(9) 0.27129(9) 0.18936(6) 0.0296(2) Uani 1 1 d . . . . .
C9 C -0.05744(11) 0.15662(11) 0.18721(8) 0.0419(3) Uani 1 1 d . . . . .
C10 C -0.10196(18) 0.09884(15) 0.2500 0.0483(5) Uani 1 2 d S T P . .
Cl1 Cl 0.9913(18) 0.9863(14) 0.0054(12) 0.050(2) Uani 0.1667 1 d D . P A -1
O41 O 0.960(3) 0.9130(19) -0.0530(12) 0.071(6) Uani 0.1667 1 d D . P A -1
O42 O 1.0794(16) 0.982(2) 0.0464(13) 0.085(8) Uani 0.1667 1 d D . P A -1
O43 O 0.8959(7) 0.9543(12) 0.0527(7) 0.027(2) Uani 0.1667 1 d D . P A -1
O44 O 1.0290(19) 1.1023(8) -0.0146(12) 0.122(8) Uani 0.1667 1 d D . P A -1
C11 C 0.6536(5) 0.4290(4) 0.2500 0.1007(13) Uani 0.8333 2 d S T P . .
H11 H 0.6454 0.4942 0.2500 0.121 Uiso 0.8333 2 d S U P . .
C12 C 0.5599(5) 0.3205(6) 0.2500 0.1115(14) Uani 0.8333 2 d S T P . .
H12 H 0.4878 0.3127 0.2500 0.134 Uiso 0.8333 2 d S U P . .
N11 N 0.6536(5) 0.4290(4) 0.2500 0.1007(13) Uani 0.1667 2 d S T P . .
N12 N 0.5599(5) 0.3205(6) 0.2500 0.1115(14) Uani 0.1667 2 d S T P . .
H3 H 0.5815(16) 0.5253(16) 0.1045(10) 0.050(5) Uiso 1 1 d . . . . .
H4 H 0.6172(17) 0.4121(18) 0.0224(11) 0.053(5) Uiso 1 1 d . . . . .
H5 H 0.4613(17) 0.2565(16) -0.0351(10) 0.047(5) Uiso 1 1 d . . . . .
H6 H 0.2719(16) 0.2013(16) 0.0023(8) 0.041(4) Uiso 1 1 d . . . . .
H7 H 0.2388(14) 0.3040(13) 0.0881(8) 0.033(4) Uiso 1 1 d . . . . .
H8 H 0.0620(13) 0.3120(13) 0.1483(8) 0.031(4) Uiso 1 1 d . . . . .
H9 H -0.0839(16) 0.1187(16) 0.1447(10) 0.051(5) Uiso 1 1 d . . . . .
H10 H -0.163(3) 0.021(2) 0.2500 0.057(8) Uiso 1 2 d S . P . .

loop_
_atom_site_aniso_label
_atom_site_aniso_U_11
_atom_site_aniso_U_22
_atom_site_aniso_U_33
_atom_site_aniso_U_23
_atom_site_aniso_U_13
_atom_site_aniso_U_12
Fe1 0.01882(10) 0.01842(10) 0.01985(11) 0.000 0.000 0.00919(7)
N1 0.0216(5) 0.0214(5) 0.0271(5) 0.000 0.000 0.0105(4)
O1 0.0196(4) 0.0196(4) 0.0210(7) 0.000 0.000 0.0098(2)
O2 0.0259(3) 0.0255(3) 0.0275(3) -0.0054(3) 0.0045(3) 0.0086(3)
O3 0.0301(4) 0.0230(3) 0.0475(5) 0.0036(3) -0.0157(3) 0.0097(3)
C1 0.0256(4) 0.0236(4) 0.0209(4) -0.0020(3) -0.0021(3) 0.0145(3)
C2 0.0278(4) 0.0243(4) 0.0257(4) -0.0037(3) -0.0016(3) 0.0156(4)
C3 0.0288(5) 0.0343(5) 0.0437(6) -0.0112(5) -0.0021(4) 0.0181(4)
C4 0.0348(6) 0.0409(6) 0.0525(7) -0.0115(5) 0.0031(5) 0.0235(5)
C5 0.0438(6) 0.0384(6) 0.0410(6) -0.0111(5) 0.0014(5) 0.0260(5)
C6 0.0380(6) 0.0314(5) 0.0355(5) -0.0113(4) -0.0032(4) 0.0176(5)
C7 0.0292(5) 0.0255(4) 0.0282(4) -0.0043(4) -0.0010(4) 0.0139(4)
C8 0.0272(4) 0.0261(4) 0.0319(5) -0.0041(4) -0.0040(4) 0.0105(4)
C9 0.0362(6) 0.0284(5) 0.0504(7) -0.0109(5) -0.0079(5) 0.0082(4)
C10 0.0381(9) 0.0226(7) 0.0686(13) 0.000 0.000 0.0035(6)
Cl1 0.035(8) 0.039(6) 0.084(6) -0.001(3) 0.001(6) 0.024(5)
O41 0.061(10) 0.118(14) 0.044(8) 0.012(9) 0.006(6) 0.052(11)
O42 0.043(7) 0.111(17) 0.111(16) -0.027(13) -0.026(8) 0.047(10)
O43 0.012(2) 0.029(5) 0.033(5) -0.010(4) -0.004(2) 0.004(3)
O44 0.133(13) 0.033(5) 0.19(2) 0.044(8) 0.104(17) 0.034(7)
C11 0.142(4) 0.114(3) 0.071(2) 0.000 0.000 0.083(4)
C12 0.114(4) 0.131(4) 0.080(3) 0.000 0.000 0.055(3)
N11 0.142(4) 0.114(3) 0.071(2) 0.000 0.000 0.083(4)
N12 0.114(4) 0.131(4) 0.080(3) 0.000 0.000 0.055(3)

loop_
_atom_type_symbol
_atom_type_description
_atom_type_scat_dispersion_real
_atom_type_scat_dispersion_imag
_atom_type_scat_source
C C 0.0030 0.0016 'International Tables Vol C Tables 4.2.6.8 and 6.1.1.4'
H H 0.0000 0.0000 'International Tables Vol C Tables 4.2.6.8 and 6.1.1.4'
Cl Cl 0.1460 0.1544 'International Tables Vol C Tables 4.2.6.8 and 6.1.1.4'
Fe Fe 0.3470 0.8244 'International Tables Vol C Tables 4.2.6.8 and 6.1.1.4'
N N 0.0059 0.0032 'International Tables Vol C Tables 4.2.6.8 and 6.1.1.4'
O O 0.0105 0.0059 'International Tables Vol C Tables 4.2.6.8 and 6.1.1.4'

loop_
_geom_angle_atom_site_label_1
_geom_angle_atom_site_label_2
_geom_angle_atom_site_label_3
_geom_angle
_geom_angle_site_symmetry_1
_geom_angle_site_symmetry_3
O1 Fe1 O3 95.80(2) . 10_556
O1 Fe1 O3 95.80(2) . .
O3 Fe1 O3 88.63(6) 10_556 .
O1 Fe1 O2 95.44(2) . .
O3 Fe1 O2 168.73(3) 10_556 .
O3 Fe1 O2 89.44(4) . .
O1 Fe1 O2 95.44(2) . 10_556
O3 Fe1 O2 89.44(4) 10_556 10_556
O3 Fe1 O2 168.73(3) . 10_556
O2 Fe1 O2 90.29(5) . 10_556
O1 Fe1 N1 179.87(3) . .
O3 Fe1 N1 84.30(3) 10_556 .
O3 Fe1 N1 84.30(3) . .
O2 Fe1 N1 84.46(3) . .
O2 Fe1 N1 84.46(3) 10_556 .
C8 N1 C8 118.31(13) . 10_556
C8 N1 Fe1 120.85(6) . .
C8 N1 Fe1 120.85(6) 10_556 .
Fe1 O1 Fe1 120.0 2_665 .
Fe1 O1 Fe1 120.0 2_665 3_565
Fe1 O1 Fe1 120.0 . 3_565
C1 O2 Fe1 132.75(6) . .
C1 O3 Fe1 132.97(7) 3_565 .
O3 C1 O2 124.81(9) 2_665 .
O3 C1 C2 117.54(9) 2_665 .
O2 C1 C2 117.65(8) . .
C7 C2 C3 120.04(9) . .
C7 C2 C1 120.10(9) . .
C3 C2 C1 119.85(9) . .
C4 C3 C2 119.51(11) . .
C4 C3 H3 121.7(11) . .
C2 C3 H3 118.4(11) . .
C5 C4 C3 120.37(11) . .
C5 C4 H4 119.8(12) . .
C3 C4 H4 119.8(12) . .
C4 C5 C6 120.19(11) . .
C4 C5 H5 119.2(12) . .
C6 C5 H5 120.6(12) . .
C5 C6 C7 119.80(11) . .
C5 C6 H6 121.2(11) . .
C7 C6 H6 119.0(11) . .
C6 C7 C2 120.02(10) . .
C6 C7 H7 120.7(10) . .
C2 C7 H7 119.3(10) . .
N1 C8 C9 122.54(12) . .
N1 C8 H8 116.7(9) . .
C9 C8 H8 120.8(9) . .
C10 C9 C8 118.71(13) . .
C10 C9 H9 120.5(11) . .
C8 C9 H9 120.7(11) . .
C9 C10 C9 119.20(16) 10_556 .
C9 C10 H10 120.39(8) 10_556 .
C9 C10 H10 120.39(8) . .
O41 Cl1 O44 111.7(18) . .
O41 Cl1 O42 111(2) . .
O44 Cl1 O42 109.7(19) . .
O41 Cl1 O43 112.3(18) . .
O44 Cl1 O43 105.7(16) . .
O42 Cl1 O43 105.7(14) . .
C12 C11 N12 118.1 . 3_665
C12 C11 C12 118.1(6) . 3_665
N12 C11 C12 0.0 3_665 3_665
C12 C11 H11 121.4(6) . .
N12 C11 H11 120.5(6) 3_665 .
C12 C11 H11 120.5(6) 3_665 .
C11 C12 N11 121.9 . 2_655
C11 C12 C11 121.9(6) . 2_655
N11 C12 C11 0.0 2_655 2_655
C11 C12 H12 118.4(7) . .
N11 C12 H12 119.7(7) 2_655 .
C11 C12 H12 119.7(7) 2_655 .

loop_
_geom_bond_atom_site_label_1
_geom_bond_atom_site_label_2
_geom_bond_distance
_geom_bond_site_symmetry_2
Fe1 O1 1.90804(18) .
Fe1 O3 2.0071(8) 10_556
Fe1 O3 2.0072(8) .
Fe1 O2 2.0107(7) .
Fe1 O2 2.0108(7) 10_556
Fe1 N1 2.1946(12) .
N1 C8 1.3438(12) .
N1 C8 1.3438(12) 10_556
O1 Fe1 1.90799(18) 2_665
O1 Fe1 1.90809(18) 3_565
O2 C1 1.2595(12) .
O3 C1 1.2592(12) 3_565
C1 O3 1.2593(12) 2_665
C1 C2 1.4896(13) .
C2 C7 1.3921(14) .
C2 C3 1.3945(15) .
C3 C4 1.3899(16) .
C3 H3 0.962(19) .
C4 C5 1.3865(18) .
C4 H4 0.97(2) .
C5 C6 1.3873(18) .
C5 H5 0.983(18) .
C6 C7 1.3918(14) .
C6 H6 0.917(18) .
C7 H7 0.934(16) .
C8 C9 1.3864(15) .
C8 H8 0.927(15) .
C9 C10 1.3850(18) .
C9 H9 0.925(19) .
C10 C9 1.3849(18) 10_556
C10 H10 0.95(3) .
Cl1 O41 1.402(17) .
Cl1 O44 1.421(15) .
Cl1 O42 1.436(18) .
Cl1 O43 1.439(17) .
C11 C12 1.362(7) .
C11 N12 1.362(6) 3_665
C11 C12 1.362(6) 3_665
C11 H11 0.931(4) .
C12 N11 1.362(6) 2_655
C12 C11 1.362(6) 2_655
C12 H12 0.917(6) .
